data_7119231
loop_
_publ_author_name
'Busschaert, Nathalie'
'Thompson, Sam'
'Hamilton, Andrew D.'

_publ_section_title
;
 An \a-helical peptidomimetic scaffold for dynamic combinatorial library
 formation.
;
_journal_issue 2
_journal_name_full 'Chemical communications (Cambridge, England)'
_journal_page_first 313
_journal_page_last 316
_journal_paper_doi 10.1039/c6cc07787k
_journal_volume 53
_journal_year 2016
_chemical_compound_source 'Nathalie Busschaert'
_chemical_formula_moiety 'C15 H20 N2 O3'
_chemical_formula_sum 'C15 H20 N2 O3'
_chemical_formula_weight 276.33
_space_group_crystal_system triclinic
_space_group_IT_number 2
_space_group_name_Hall '-P 1'
_space_group_name_H-M_alt 'P -1'
_symmetry_space_group_name_Hall '-P 1'
_symmetry_space_group_name_H-M 'P -1'
_atom_sites_solution_hydrogens mixed
_audit_creation_method SHELXL-2014/7
_audit_update_record
;
2016-06-23 deposited with the CCDC.
2016-11-07 downloaded from the CCDC.
;
_cell_angle_alpha 79.4910(10)
_cell_angle_beta 80.0990(10)
_cell_angle_gamma 89.4990(10)
_cell_formula_units_Z 4
_cell_length_a 10.9082(7)
_cell_length_b 10.9750(7)
_cell_length_c 12.5933(8)
_cell_measurement_reflns_used 5188
_cell_measurement_temperature 100(2)
_cell_measurement_theta_max 26.35
_cell_measurement_theta_min 2.64
_cell_volume 1459.87(16)
_computing_cell_refinement 'Bruker SAINT'
_computing_data_collection 'Bruker APEX2'
_computing_data_reduction 'Bruker SAINT'
_computing_structure_refinement 'SHELXL-97 (Sheldrick, 2008)'
_computing_structure_solution 'SHELXS-97 (Sheldrick, 2008)'
_diffrn_ambient_temperature 100(2)
_diffrn_measured_fraction_theta_full 1.000
_diffrn_measured_fraction_theta_max 0.998
_diffrn_measurement_device_type 'Bruker APEX-II CCD'
_diffrn_measurement_method '\f and \w scans'
_diffrn_radiation_monochromator graphite
_diffrn_radiation_source 'sealed tube'
_diffrn_radiation_type MoK\a
_diffrn_radiation_wavelength 0.71073
_diffrn_reflns_av_R_equivalents 0.0255
_diffrn_reflns_av_unetI/netI 0.0265
_diffrn_reflns_Laue_measured_fraction_full 1.000
_diffrn_reflns_Laue_measured_fraction_max 0.998
_diffrn_reflns_limit_h_max 13
_diffrn_reflns_limit_h_min -13
_diffrn_reflns_limit_k_max 13
_diffrn_reflns_limit_k_min -13
_diffrn_reflns_limit_l_max 15
_diffrn_reflns_limit_l_min -15
_diffrn_reflns_number 19880
_diffrn_reflns_point_group_measured_fraction_full 1.000
_diffrn_reflns_point_group_measured_fraction_max 0.998
_diffrn_reflns_theta_full 25.242
_diffrn_reflns_theta_max 26.405
_diffrn_reflns_theta_min 1.670
_exptl_absorpt_coefficient_mu 0.088
_exptl_absorpt_correction_type none
_exptl_crystal_colour 'pale yellow'
_exptl_crystal_density_diffrn 1.257
_exptl_crystal_description block
_exptl_crystal_F_000 592
_exptl_crystal_size_max 0.400
_exptl_crystal_size_mid 0.130
_exptl_crystal_size_min 0.060
_refine_diff_density_max 0.360
_refine_diff_density_min -0.351
_refine_diff_density_rms 0.052
_refine_ls_extinction_method none
_refine_ls_goodness_of_fit_ref 1.044
_refine_ls_hydrogen_treatment mixed
_refine_ls_matrix_type full
_refine_ls_number_parameters 415
_refine_ls_number_reflns 5979
_refine_ls_number_restraints 0
_refine_ls_restrained_S_all 1.044
_refine_ls_R_factor_all 0.0636
_refine_ls_R_factor_gt 0.0497
_refine_ls_shift/su_max 0.000
_refine_ls_shift/su_mean 0.000
_refine_ls_structure_factor_coef Fsqd
_refine_ls_weighting_details 'w=1/[\s^2^(Fo^2^)+(0.0850P)^2^+0.2434P] where P=(Fo^2^+2Fc^2^)/3'
_refine_ls_weighting_scheme calc
_refine_ls_wR_factor_gt 0.1358
_refine_ls_wR_factor_ref 0.1471
_reflns_Friedel_coverage 0.000
_reflns_number_gt 4594
_reflns_number_total 5979
_reflns_threshold_expression 'I > 2\s(I)'
_cod_data_source_file c6cc07787k2.cif
_cod_data_source_block shelxl
_cod_database_code 7119231
_shelx_shelxl_version_number 2014/7
_shelx_space_group_comment
;
The symmetry employed for this shelxl refinement is uniquely defined
by the following loop, which should always be used as a source of
symmetry information in preference to the above space-group names.
They are only intended as comments.
;
_shelx_estimated_absorpt_t_min 0.966
_shelx_estimated_absorpt_t_max 0.995

loop_
_space_group_symop_operation_xyz
'x, y, z'
'-x, -y, -z'

loop_
_atom_site_label
_atom_site_type_symbol
_atom_site_fract_x
_atom_site_fract_y
_atom_site_fract_z
_atom_site_U_iso_or_equiv
_atom_site_adp_type
_atom_site_occupancy
_atom_site_site_symmetry_order
_atom_site_calc_flag
_atom_site_refinement_flags_posn
_atom_site_refinement_flags_adp
_atom_site_refinement_flags_occupancy
_atom_site_disorder_assembly
_atom_site_disorder_group
C1 C 0.34440(15) 0.41429(14) 0.52621(12) 0.0254(3) Uani 1 1 d . . . . .
H1A H 0.4285 0.4008 0.4886 0.038 Uiso 1 1 calc R U . . .
H1B H 0.3047 0.3343 0.5627 0.038 Uiso 1 1 calc R U . . .
H1C H 0.2951 0.4557 0.4726 0.038 Uiso 1 1 calc R U . . .
C2 C 0.24149(14) 0.51617(13) 0.66401(11) 0.0213(3) Uani 1 1 d . . . . .
C3 C 0.25384(14) 0.58991(13) 0.74951(11) 0.0206(3) Uani 1 1 d . . . . .
C4 C 0.14674(14) 0.60819(13) 0.82235(12) 0.0210(3) Uani 1 1 d . . . . .
H4 H 0.0696 0.5738 0.8151 0.025 Uiso 1 1 calc R U . . .
C5 C 0.14982(13) 0.67549(13) 0.90526(12) 0.0206(3) Uani 1 1 d . . . . .
C6 C 0.26512(13) 0.72749(13) 0.91565(11) 0.0197(3) Uani 1 1 d . . . . .
C7 C 0.37315(14) 0.70828(13) 0.84271(12) 0.0217(3) Uani 1 1 d . . . . .
H7 H 0.4507 0.7425 0.8491 0.026 Uiso 1 1 calc R U . . .
C8 C 0.36723(13) 0.63966(13) 0.76147(12) 0.0217(3) Uani 1 1 d . . . . .
H8 H 0.4412 0.6263 0.7133 0.026 Uiso 1 1 calc R U . . .
C9 C 0.36285(14) 0.85019(13) 1.02904(12) 0.0220(3) Uani 1 1 d . . . . .
C10 C 0.32646(14) 0.92654(14) 1.11700(12) 0.0258(3) Uani 1 1 d . . . . .
H10A H 0.2357 0.9243 1.1383 0.039 Uiso 1 1 calc R U . . .
H10B H 0.3643 0.8925 1.1810 0.039 Uiso 1 1 calc R U . . .
H10C H 0.3558 1.0124 1.0890 0.039 Uiso 1 1 calc R U . . .
C11 C 0.03107(14) 0.68541(14) 0.97891(12) 0.0230(3) Uani 1 1 d . . . . .
H11 H -0.0389 0.6404 0.9692 0.028 Uiso 1 1 calc R U . . .
C12 C -0.10998(14) 0.74733(14) 1.11978(12) 0.0255(3) Uani 1 1 d . . . . .
H12A H -0.1064 0.7109 1.1971 0.031 Uiso 1 1 calc R U . . .
H12B H -0.1653 0.6934 1.0928 0.031 Uiso 1 1 calc R U . . .
C13 C -0.16496(14) 0.87564(15) 1.11468(12) 0.0259(4) Uani 1 1 d . . . . .
H13 H -0.1631 0.9133 1.0359 0.031 Uiso 1 1 calc R U . . .
C14 C -0.30094(15) 0.86493(17) 1.17279(13) 0.0336(4) Uani 1 1 d . . . . .
H14A H -0.3477 0.8106 1.1395 0.050 Uiso 1 1 calc R U . . .
H14B H -0.3047 0.8300 1.2507 0.050 Uiso 1 1 calc R U . . .
H14C H -0.3374 0.9473 1.1653 0.050 Uiso 1 1 calc R U . . .
C15 C -0.08891(15) 0.95928(15) 1.16387(13) 0.0301(4) Uani 1 1 d . . . . .
H15A H -0.1263 1.0412 1.1595 0.045 Uiso 1 1 calc R U . . .
H15B H -0.0879 0.9229 1.2408 0.045 Uiso 1 1 calc R U . . .
H15C H -0.0035 0.9677 1.1230 0.045 Uiso 1 1 calc R U . . .
N1 N 0.26380(12) 0.79736(11) 0.99821(10) 0.0216(3) Uani 1 1 d . . . . .
N2 N 0.01491(11) 0.74967(12) 1.05464(10) 0.0233(3) Uani 1 1 d . . . . .
O1 O 0.35168(9) 0.49126(10) 0.60698(8) 0.0243(3) Uani 1 1 d . . . . .
O2 O 0.14354(10) 0.48029(11) 0.64741(9) 0.0312(3) Uani 1 1 d . . . . .
O3 O 0.47115(10) 0.83832(10) 0.98875(9) 0.0300(3) Uani 1 1 d . . . . .
H1N H 0.1876(19) 0.8051(18) 1.0350(16) 0.042(5) Uiso 1 1 d . . . . .
C16 C 0.35792(14) 0.40131(14) 0.02218(12) 0.0254(3) Uani 1 1 d . . . . .
H16A H 0.4422 0.3844 -0.0126 0.038 Uiso 1 1 calc R U . . .
H16B H 0.3133 0.3228 0.0555 0.038 Uiso 1 1 calc R U . . .
H16C H 0.3135 0.4475 -0.0332 0.038 Uiso 1 1 calc R U . . .
C17 C 0.25454(13) 0.50284(13) 0.15937(12) 0.0207(3) Uani 1 1 d . . . . .
C18 C 0.26597(13) 0.57960(13) 0.24292(11) 0.0203(3) Uani 1 1 d . . . . .
C19 C 0.15671(14) 0.61539(15) 0.30247(13) 0.0272(4) Uani 1 1 d . . . . .
H19 H 0.0790 0.5881 0.2898 0.033 Uiso 1 1 calc R U . . .
C20 C 0.15842(14) 0.69036(15) 0.38030(13) 0.0282(4) Uani 1 1 d . . . . .
C21 C 0.27418(14) 0.72824(13) 0.40146(12) 0.0216(3) Uani 1 1 d . . . . .
C22 C 0.38413(14) 0.69253(14) 0.34099(12) 0.0218(3) Uani 1 1 d . . . . .
H22 H 0.4624 0.7184 0.3537 0.026 Uiso 1 1 calc R U . . .
C23 C 0.37952(14) 0.61967(14) 0.26272(12) 0.0218(3) Uani 1 1 d . . . . .
H23 H 0.4549 0.5966 0.2219 0.026 Uiso 1 1 calc R U . . .
C24 C 0.36958(14) 0.84572(13) 0.51982(12) 0.0221(3) Uani 1 1 d . . . . .
C25 C 0.33262(15) 0.92949(14) 0.60183(13) 0.0269(4) Uani 1 1 d . . . . .
H25A H 0.2420 0.9379 0.6141 0.040 Uiso 1 1 calc R U . . .
H25B H 0.3592 0.8938 0.6712 0.040 Uiso 1 1 calc R U . . .
H25C H 0.3727 1.0113 0.5735 0.040 Uiso 1 1 calc R U . . .
C29 C -0.29354(15) 0.83166(18) 0.67549(14) 0.0375(4) Uani 1 1 d . . . . .
H29A H -0.3420 0.7978 0.6284 0.056 Uiso 1 1 calc R U . A 1
H29B H -0.3264 0.7974 0.7525 0.056 Uiso 1 1 calc R U . A 1
H29C H -0.2997 0.9221 0.6630 0.056 Uiso 1 1 calc R U . A 1
C26A C 0.03749(18) 0.7367(2) 0.42462(19) 0.0205(5) Uani 0.779(3) 1 d . . P B 1
H26A H -0.0341 0.7077 0.4022 0.025 Uiso 0.779(3) 1 calc R U P B 1
C27A C -0.10754(16) 0.84703(17) 0.52673(15) 0.0213(5) Uani 0.779(3) 1 d . . P B 1
H27A H -0.1621 0.8151 0.4822 0.026 Uiso 0.779(3) 1 calc R U P B 1
H27B H -0.1125 0.9385 0.5134 0.026 Uiso 0.779(3) 1 calc R U P B 1
C28A C -0.1553(2) 0.7963(3) 0.6480(2) 0.0238(5) Uani 0.779(3) 1 d . . P B 1
H28A H -0.1497 0.7039 0.6615 0.029 Uiso 0.779(3) 1 calc R U P B 1
C30A C -0.0790(2) 0.8482(2) 0.72026(17) 0.0331(6) Uani 0.779(3) 1 d . . P B 1
H30A H -0.1115 0.8142 0.7974 0.050 Uiso 0.779(3) 1 calc R U P B 1
H30B H 0.0081 0.8251 0.7024 0.050 Uiso 0.779(3) 1 calc R U P B 1
H30C H -0.0843 0.9387 0.7076 0.050 Uiso 0.779(3) 1 calc R U P B 1
N4A N 0.02075(14) 0.81284(17) 0.49092(15) 0.0208(4) Uani 0.779(3) 1 d . . P B 1
C26B C 0.0356(7) 0.6788(9) 0.4746(7) 0.0254(18) Uani 0.221(3) 1 d . . P B 2
H26B H -0.0279 0.6204 0.4742 0.030 Uiso 0.221(3) 1 calc R U P B 2
C27B C -0.1048(7) 0.7382(8) 0.6166(6) 0.0286(19) Uani 0.221(3) 1 d . . P B 2
H27C H -0.0990 0.7033 0.6937 0.034 Uiso 0.221(3) 1 calc R U P B 2
H27D H -0.1595 0.6822 0.5912 0.034 Uiso 0.221(3) 1 calc R U P B 2
C28B C -0.1609(7) 0.8629(10) 0.6108(6) 0.0265(19) Uani 0.221(3) 1 d . . P B 2
H28B H -0.1656 0.8986 0.5327 0.032 Uiso 0.221(3) 1 calc R U P B 2
C30B C -0.0883(7) 0.9524(7) 0.6573(7) 0.035(2) Uani 0.221(3) 1 d . . P B 2
H30D H -0.1291 1.0326 0.6515 0.053 Uiso 0.221(3) 1 calc R U P B 2
H30E H -0.0857 0.9188 0.7345 0.053 Uiso 0.221(3) 1 calc R U P B 2
H30F H -0.0032 0.9633 0.6159 0.053 Uiso 0.221(3) 1 calc R U P B 2
N4B N 0.0204(5) 0.7437(7) 0.5487(6) 0.0248(17) Uani 0.221(3) 1 d . . P B 2
N3 N 0.27163(12) 0.80287(12) 0.48070(10) 0.0241(3) Uani 1 1 d . . . . .
O4 O 0.36496(9) 0.47413(10) 0.10616(8) 0.0244(3) Uani 1 1 d . . . . .
O5 O 0.15640(10) 0.46957(10) 0.14045(9) 0.0272(3) Uani 1 1 d . . . . .
O6 O 0.47770(10) 0.82085(10) 0.49090(9) 0.0300(3) Uani 1 1 d . . . . .
H3N H 0.191(2) 0.8213(19) 0.5095(16) 0.049(6) Uiso 1 1 d . . . . .

loop_
_atom_site_aniso_label
_atom_site_aniso_U_11
_atom_site_aniso_U_22
_atom_site_aniso_U_33
_atom_site_aniso_U_23
_atom_site_aniso_U_13
_atom_site_aniso_U_12
C1 0.0276(8) 0.0280(8) 0.0222(8) -0.0106(6) -0.0024(6) -0.0006(6)
C2 0.0214(8) 0.0228(8) 0.0189(7) -0.0024(6) -0.0022(6) -0.0016(6)
C3 0.0222(8) 0.0211(7) 0.0178(7) -0.0024(6) -0.0033(6) -0.0003(6)
C4 0.0191(7) 0.0213(7) 0.0233(7) -0.0041(6) -0.0053(6) -0.0015(6)
C5 0.0198(7) 0.0208(7) 0.0212(7) -0.0041(6) -0.0031(6) 0.0010(6)
C6 0.0217(7) 0.0182(7) 0.0193(7) -0.0022(6) -0.0050(6) -0.0003(6)
C7 0.0194(7) 0.0232(8) 0.0221(7) -0.0028(6) -0.0042(6) -0.0013(6)
C8 0.0197(7) 0.0249(8) 0.0197(7) -0.0032(6) -0.0019(6) -0.0012(6)
C9 0.0231(8) 0.0202(7) 0.0234(7) -0.0034(6) -0.0065(6) -0.0027(6)
C10 0.0264(8) 0.0267(8) 0.0256(8) -0.0077(6) -0.0054(6) -0.0010(6)
C11 0.0190(7) 0.0248(8) 0.0259(8) -0.0061(6) -0.0040(6) -0.0026(6)
C12 0.0222(8) 0.0297(8) 0.0252(8) -0.0107(6) 0.0004(6) -0.0045(6)
C13 0.0243(8) 0.0341(9) 0.0199(7) -0.0070(6) -0.0032(6) 0.0031(7)
C14 0.0244(9) 0.0463(10) 0.0314(9) -0.0138(8) -0.0019(7) 0.0044(7)
C15 0.0311(9) 0.0270(8) 0.0326(9) -0.0094(7) -0.0026(7) 0.0023(7)
N1 0.0195(7) 0.0242(7) 0.0224(6) -0.0079(5) -0.0034(5) -0.0010(5)
N2 0.0207(7) 0.0269(7) 0.0230(7) -0.0084(5) -0.0017(5) 0.0004(5)
O1 0.0220(6) 0.0294(6) 0.0233(5) -0.0123(5) -0.0009(4) -0.0001(4)
O2 0.0227(6) 0.0454(7) 0.0294(6) -0.0185(5) -0.0022(5) -0.0051(5)
O3 0.0213(6) 0.0330(6) 0.0397(7) -0.0168(5) -0.0055(5) -0.0009(5)
C16 0.0268(8) 0.0295(8) 0.0219(8) -0.0113(6) -0.0031(6) 0.0013(6)
C17 0.0204(8) 0.0210(7) 0.0197(7) -0.0018(6) -0.0028(6) 0.0015(6)
C18 0.0217(8) 0.0209(7) 0.0190(7) -0.0040(6) -0.0053(6) 0.0003(6)
C19 0.0182(8) 0.0334(9) 0.0343(9) -0.0146(7) -0.0070(6) 0.0004(6)
C20 0.0202(8) 0.0347(9) 0.0339(9) -0.0178(7) -0.0044(6) 0.0017(7)
C21 0.0218(8) 0.0222(7) 0.0222(7) -0.0064(6) -0.0054(6) 0.0013(6)
C22 0.0190(7) 0.0258(8) 0.0213(7) -0.0043(6) -0.0056(6) -0.0020(6)
C23 0.0195(7) 0.0259(8) 0.0191(7) -0.0035(6) -0.0013(6) 0.0005(6)
C24 0.0232(8) 0.0196(7) 0.0248(8) -0.0037(6) -0.0076(6) -0.0021(6)
C25 0.0296(9) 0.0259(8) 0.0284(8) -0.0101(6) -0.0084(7) 0.0011(6)
C29 0.0245(9) 0.0596(12) 0.0276(9) -0.0096(8) 0.0000(7) -0.0041(8)
C26A 0.0194(10) 0.0234(11) 0.0185(11) -0.0034(9) -0.0030(8) -0.0031(9)
C27A 0.0175(9) 0.0241(10) 0.0242(11) -0.0093(8) -0.0040(8) 0.0008(7)
C28A 0.0240(11) 0.0237(12) 0.0232(12) -0.0027(11) -0.0040(9) -0.0002(10)
C30A 0.0312(12) 0.0463(14) 0.0235(11) -0.0093(10) -0.0064(9) 0.0012(10)
N4A 0.0197(8) 0.0219(9) 0.0206(9) -0.0041(8) -0.0030(7) 0.0003(7)
C26B 0.018(4) 0.031(5) 0.028(4) -0.012(4) 0.001(3) -0.011(3)
C27B 0.021(4) 0.039(5) 0.025(4) -0.012(3) 0.004(3) -0.011(3)
C28B 0.025(4) 0.045(5) 0.013(4) -0.008(4) -0.008(3) 0.003(4)
C30B 0.028(4) 0.030(4) 0.048(5) -0.016(4) 0.001(3) -0.007(3)
N4B 0.019(3) 0.033(4) 0.028(4) -0.018(3) -0.006(3) 0.004(3)
N3 0.0205(7) 0.0274(7) 0.0280(7) -0.0131(6) -0.0058(5) 0.0004(5)
O4 0.0206(5) 0.0314(6) 0.0236(5) -0.0126(5) -0.0025(4) 0.0008(4)
O5 0.0217(6) 0.0343(6) 0.0291(6) -0.0141(5) -0.0048(4) -0.0024(5)
O6 0.0229(6) 0.0352(6) 0.0372(6) -0.0169(5) -0.0087(5) -0.0001(5)

loop_
_atom_type_symbol
_atom_type_description
_atom_type_scat_dispersion_real
_atom_type_scat_dispersion_imag
_atom_type_scat_source
C C 0.0033 0.0016 'International Tables Vol C Tables 4.2.6.8 and 6.1.1.4'
H H 0.0000 0.0000 'International Tables Vol C Tables 4.2.6.8 and 6.1.1.4'
N N 0.0061 0.0033 'International Tables Vol C Tables 4.2.6.8 and 6.1.1.4'
O O 0.0106 0.0060 'International Tables Vol C Tables 4.2.6.8 and 6.1.1.4'

loop_
_geom_angle_atom_site_label_1
_geom_angle_atom_site_label_2
_geom_angle_atom_site_label_3
_geom_angle
O2 C2 O1 122.79(13)
O2 C2 C3 124.22(13)
O1 C2 C3 112.98(12)
C4 C3 C8 118.80(13)
C4 C3 C2 117.81(13)
C8 C3 C2 123.38(13)
C5 C4 C3 121.67(13)
C4 C5 C6 119.13(13)
C4 C5 C11 116.56(13)
C6 C5 C11 124.30(13)
N1 C6 C7 123.43(13)
N1 C6 C5 117.40(13)
C7 C6 C5 119.16(13)
C8 C7 C6 120.33(14)
C7 C8 C3 120.88(13)
O3 C9 N1 123.72(14)
O3 C9 C10 122.09(13)
N1 C9 C10 114.19(13)
N2 C11 C5 125.09(13)
N2 C12 C13 112.56(12)
C15 C13 C12 111.20(13)
C15 C13 C14 111.19(13)
C12 C13 C14 109.81(13)
C9 N1 C6 128.47(13)
C11 N2 C12 117.10(12)
C2 O1 C1 114.88(11)
O5 C17 O4 123.06(13)
O5 C17 C18 124.08(13)
O4 C17 C18 112.86(12)
C19 C18 C23 118.69(13)
C19 C18 C17 117.57(13)
C23 C18 C17 123.71(13)
C18 C19 C20 121.55(14)
C19 C20 C21 119.28(14)
C19 C20 C26A 115.71(14)
C21 C20 C26A 124.57(14)
C19 C20 C26B 115.2(3)
C21 C20 C26B 120.2(3)
N3 C21 C22 123.53(13)
N3 C21 C20 117.40(13)
C22 C21 C20 119.04(13)
C23 C22 C21 120.38(13)
C22 C23 C18 121.03(13)
O6 C24 N3 123.94(13)
O6 C24 C25 121.93(13)
N3 C24 C25 114.12(13)
N4A C26A C20 125.14(17)
N4A C27A C28A 112.76(17)
C30A C28A C27A 111.16(18)
C30A C28A C29 110.11(18)
C27A C28A C29 108.46(19)
C26A N4A C27A 116.95(16)
N4B C26B C20 123.1(6)
N4B C27B C28B 111.8(6)
C27B C28B C30B 112.9(7)
C27B C28B C29 102.1(7)
C30B C28B C29 113.8(5)
C26B N4B C27B 116.5(6)
C24 N3 C21 128.55(13)
C17 O4 C16 114.61(11)

loop_
_geom_bond_atom_site_label_1
_geom_bond_atom_site_label_2
_geom_bond_distance
C1 O1 1.4481(16)
C2 O2 1.2061(18)
C2 O1 1.3432(17)
C2 C3 1.4839(19)
C3 C4 1.393(2)
C3 C8 1.399(2)
C4 C5 1.3895(19)
C5 C6 1.422(2)
C5 C11 1.4735(19)
C6 N1 1.3981(18)
C6 C7 1.404(2)
C7 C8 1.3866(19)
C9 O3 1.2188(18)
C9 N1 1.3754(19)
C9 C10 1.506(2)
C11 N2 1.2742(18)
C12 N2 1.4623(18)
C12 C13 1.521(2)
C13 C15 1.521(2)
C13 C14 1.532(2)
C16 O4 1.4493(16)
C17 O5 1.2094(17)
C17 O4 1.3387(17)
C17 C18 1.4840(19)
C18 C19 1.389(2)
C18 C23 1.395(2)
C19 C20 1.392(2)
C20 C21 1.415(2)
C20 C26A 1.466(2)
C20 C26B 1.619(8)
C21 N3 1.3984(18)
C21 C22 1.399(2)
C22 C23 1.3853(19)
C24 O6 1.2170(18)
C24 N3 1.3712(19)
C24 C25 1.507(2)
C29 C28B 1.541(8)
C29 C28A 1.551(3)
C26A N4A 1.276(2)
C27A N4A 1.462(2)
C27A C28A 1.527(3)
C28A C30A 1.517(3)
C26B N4B 1.261(9)
C27B N4B 1.476(9)
C27B C28B 1.489(12)
C28B C30B 1.523(11)

loop_
_geom_hbond_atom_site_label_D
_geom_hbond_atom_site_label_H
_geom_hbond_atom_site_label_A
_geom_hbond_distance_DH
_geom_hbond_distance_HA
_geom_hbond_distance_DA
_geom_hbond_angle_DHA
N1 H1N N2 0.89(2) 1.95(2) 2.7157(18) 143.8(17)
N3 H3N N4A 0.93(2) 1.91(2) 2.720(2) 143.8(17)
N3 H3N N4B 0.93(2) 1.99(2) 2.773(6) 140.1(17)
